data_7051956
loop_
_publ_author_name
'Habashneh, Almeqdad'
'Jablonski, Chester R.'
'Collins, Julie'
'Georghiou, Paris E.'

_publ_section_title
;
 Reactions of thiacalix[4]arene 1,3-bistriflate: formation of
 thiacalix[2]phenoxathiins---structural and complexation studies
;
_journal_issue 9
_journal_name_full 'New Journal of Chemistry'
_journal_page_first 1590
_journal_paper_doi 10.1039/b801483c
_journal_volume 32
_journal_year 2008
_chemical_formula_sum 'C24 H12 O2 S4'
_chemical_formula_weight 460.58
_chemical_name_systematic
;
?
;
_space_group_IT_number 14
_symmetry_cell_setting monoclinic
_symmetry_space_group_name_Hall '-P 2ybc'
_symmetry_space_group_name_H-M 'P 1 21/c 1'
_atom_sites_solution_hydrogens geom
_atom_sites_solution_primary direct
_atom_sites_solution_secondary difmap
_audit_creation_method SHELXL-97
_cell_angle_alpha 90.00
_cell_angle_beta 117.240(6)
_cell_angle_gamma 90.00
_cell_formula_units_Z 8
_cell_length_a 17.027(4)
_cell_length_b 10.3137(18)
_cell_length_c 24.212(5)
_cell_measurement_reflns_used 16949
_cell_measurement_temperature 113(2)
_cell_measurement_theta_max 30.7
_cell_measurement_theta_min 2.0
_cell_volume 3780.4(14)
_computing_cell_refinement 'CrystalClear (Rigaku/MSC Inc., 2005)'
_computing_data_collection 'CrystalClear (Rigaku/MSC Inc., 2005)'
_computing_data_reduction 'CrystalClear (Rigaku/MSC Inc., 2005)'
_computing_molecular_graphics 'CrystalStructure 3.7.0'
_computing_publication_material 'CrystalStructure 3.7.0'
_computing_structure_refinement 'SHELXL-97 (Sheldrick, 1997)'
_computing_structure_solution 'SHELXS-97 (Sheldrick, 1990)'
_diffrn_ambient_temperature 113(2)
_diffrn_detector_area_resol_mean 14.63
_diffrn_measured_fraction_theta_full 0.999
_diffrn_measured_fraction_theta_max 0.999
_diffrn_measurement_device_type 'Rigaku Saturn'
_diffrn_measurement_method \w
_diffrn_radiation_monochromator graphite
_diffrn_radiation_source 'fine-focus sealed tube'
_diffrn_radiation_type MoK\a
_diffrn_radiation_wavelength 0.71070
_diffrn_reflns_av_R_equivalents 0.0494
_diffrn_reflns_av_sigmaI/netI 0.0326
_diffrn_reflns_limit_h_max 21
_diffrn_reflns_limit_h_min -21
_diffrn_reflns_limit_k_max 12
_diffrn_reflns_limit_k_min -12
_diffrn_reflns_limit_l_max 27
_diffrn_reflns_limit_l_min -30
_diffrn_reflns_number 42852
_diffrn_reflns_theta_full 26.50
_diffrn_reflns_theta_max 26.50
_diffrn_reflns_theta_min 2.19
_exptl_absorpt_coefficient_mu 0.524
_exptl_absorpt_correction_T_max 0.9596
_exptl_absorpt_correction_T_min 0.9125
_exptl_absorpt_correction_type numerical
_exptl_crystal_colour colorless
_exptl_crystal_density_diffrn 1.618
_exptl_crystal_density_method 'not measured'
_exptl_crystal_description prism
_exptl_crystal_F_000 1888
_exptl_crystal_size_max 0.20
_exptl_crystal_size_mid 0.15
_exptl_crystal_size_min 0.08
_refine_diff_density_max 0.455
_refine_diff_density_min -0.406
_refine_diff_density_rms 0.077
_refine_ls_extinction_method none
_refine_ls_goodness_of_fit_ref 1.176
_refine_ls_hydrogen_treatment constr
_refine_ls_matrix_type full
_refine_ls_number_parameters 542
_refine_ls_number_reflns 7814
_refine_ls_number_restraints 0
_refine_ls_restrained_S_all 1.176
_refine_ls_R_factor_all 0.0544
_refine_ls_R_factor_gt 0.0519
_refine_ls_shift/su_max 0.001
_refine_ls_shift/su_mean 0.000
_refine_ls_structure_factor_coef Fsqd
_refine_ls_weighting_details 'calc w=1/[\s^2^(Fo^2^)+(0.0502P)^2^+4.0599P] where P=(Fo^2^+2Fc^2^)/3'
_refine_ls_weighting_scheme calc
_refine_ls_wR_factor_gt 0.1231
_refine_ls_wR_factor_ref 0.1251
_reflns_number_gt 7498
_reflns_number_total 7814
_reflns_threshold_expression >2sigma(I)
_cod_data_source_file b801483c.txt
_cod_data_source_block shelxl4
_cod_depositor_comments
;
The following automatic conversions were performed:
'_exptl_absorpt_correction_type' value 'Numerical' changed to 'numerical'
according to '/home/saulius/struct/CIF-dictionaries/cif_core.dic'
dictionary named 'cif_core.dic' version 2.4.1 from 2010-06-29.

Automatic conversion script
Id: cif_fix_enum 1527 2010-12-29 10:47:43Z saulius 
;
_cod_original_cell_volume 3780.3(13)
_cod_database_code 7051956

loop_
_symmetry_equiv_pos_as_xyz
'x, y, z'
'-x, y+1/2, -z+1/2'
'-x, -y, -z'
'x, -y-1/2, z-1/2'

loop_
_atom_site_label
_atom_site_type_symbol
_atom_site_fract_x
_atom_site_fract_y
_atom_site_fract_z
_atom_site_U_iso_or_equiv
_atom_site_adp_type
_atom_site_occupancy
_atom_site_symmetry_multiplicity
_atom_site_calc_flag
_atom_site_refinement_flags
_atom_site_disorder_assembly
_atom_site_disorder_group
S1 S 0.40925(4) 0.62420(7) 0.90189(3) 0.02454(15) Uani 1 1 d . . .
S2 S 0.33569(4) 0.23383(7) 0.85740(3) 0.02430(15) Uani 1 1 d . . .
S3 S 0.07837(4) 0.52031(7) 0.87657(3) 0.02838(16) Uani 1 1 d . . .
S4 S 0.32843(5) 0.50564(7) 0.65965(3) 0.02852(17) Uani 1 1 d . . .
S5 S 0.13512(4) 0.80966(7) 0.52752(3) 0.02311(15) Uani 1 1 d . . .
S6 S 0.10744(4) 0.41619(7) 0.46212(3) 0.02400(15) Uani 1 1 d . . .
S7 S 0.09115(5) 0.45800(7) 0.68360(3) 0.02698(16) Uani 1 1 d . . .
S8 S 0.44995(5) 0.60226(7) 0.55368(4) 0.03415(18) Uani 1 1 d . . .
O1 O 0.25994(11) 0.46134(17) 0.89288(8) 0.0232(4) Uani 1 1 d . . .
O2 O 0.32958(12) 0.46935(17) 0.78492(8) 0.0240(4) Uani 1 1 d . . .
O3 O 0.08994(11) 0.55472(17) 0.56288(8) 0.0228(4) Uani 1 1 d . . .
O4 O 0.24754(12) 0.60845(18) 0.52034(9) 0.0276(4) Uani 1 1 d . . .
C1 C 0.30264(17) 0.6798(3) 0.88884(11) 0.0231(5) Uani 1 1 d . . .
C2 C 0.28309(19) 0.8121(3) 0.88425(12) 0.0280(6) Uani 1 1 d . . .
H1 H 0.3267 0.8734 0.8876 0.034 Uiso 1 1 calc R . .
C3 C 0.20081(19) 0.8549(3) 0.87494(12) 0.0292(6) Uani 1 1 d . . .
H2 H 0.1879 0.9450 0.8707 0.035 Uiso 1 1 calc R . .
C4 C 0.13700(19) 0.7671(3) 0.87168(12) 0.0282(6) Uani 1 1 d . . .
H3 H 0.0807 0.7970 0.8653 0.034 Uiso 1 1 calc R . .
C5 C 0.15586(17) 0.6348(3) 0.87780(12) 0.0247(5) Uani 1 1 d . . .
C6 C 0.23876(17) 0.5918(3) 0.88583(11) 0.0221(5) Uani 1 1 d . . .
C7 C 0.19566(16) 0.3757(3) 0.85434(11) 0.0213(5) Uani 1 1 d . . .
C8 C 0.10720(18) 0.3924(3) 0.84076(12) 0.0251(5) Uani 1 1 d . . .
C9 C 0.04380(18) 0.3041(3) 0.80342(13) 0.0292(6) Uani 1 1 d . . .
H4 H -0.0166 0.3175 0.7930 0.035 Uiso 1 1 calc R . .
C10 C 0.06890(19) 0.1958(3) 0.78125(13) 0.0298(6) Uani 1 1 d . . .
H5 H 0.0258 0.1345 0.7559 0.036 Uiso 1 1 calc R . .
C11 C 0.15702(18) 0.1774(3) 0.79627(12) 0.0253(6) Uani 1 1 d . . .
H6 H 0.1738 0.1026 0.7814 0.030 Uiso 1 1 calc R . .
C12 C 0.22157(17) 0.2666(3) 0.83285(12) 0.0232(5) Uani 1 1 d . . .
C13 C 0.33779(17) 0.2394(3) 0.78469(12) 0.0247(5) Uani 1 1 d . . .
C14 C 0.34379(18) 0.1242(3) 0.75682(13) 0.0286(6) Uani 1 1 d . . .
H7 H 0.3464 0.0437 0.7767 0.034 Uiso 1 1 calc R . .
C15 C 0.34603(18) 0.1260(3) 0.70032(13) 0.0302(6) Uani 1 1 d . . .
H8 H 0.3509 0.0472 0.6819 0.036 Uiso 1 1 calc R . .
C16 C 0.34112(18) 0.2427(3) 0.67086(13) 0.0290(6) Uani 1 1 d . . .
H9 H 0.3412 0.2438 0.6317 0.035 Uiso 1 1 calc R . .
C17 C 0.33604(16) 0.3582(3) 0.69828(12) 0.0247(6) Uani 1 1 d . . .
C18 C 0.33563(16) 0.3570(3) 0.75573(12) 0.0226(5) Uani 1 1 d . . .
C19 C 0.40711(16) 0.6654(3) 0.82972(12) 0.0240(5) Uani 1 1 d . . .
C20 C 0.37159(16) 0.5793(3) 0.77928(12) 0.0226(5) Uani 1 1 d . . .
C21 C 0.37567(17) 0.6093(3) 0.72435(12) 0.0248(5) Uani 1 1 d . . .
C22 C 0.41389(18) 0.7254(3) 0.71946(13) 0.0292(6) Uani 1 1 d . . .
H10 H 0.4177 0.7450 0.6824 0.035 Uiso 1 1 calc R . .
C23 C 0.44636(18) 0.8121(3) 0.76847(13) 0.0299(6) Uani 1 1 d . . .
H11 H 0.4709 0.8923 0.7646 0.036 Uiso 1 1 calc R . .
C24 C 0.44310(17) 0.7819(3) 0.82313(13) 0.0277(6) Uani 1 1 d . . .
H12 H 0.4658 0.8418 0.8567 0.033 Uiso 1 1 calc R . .
C25 C 0.15054(16) 0.7607(3) 0.60275(12) 0.0229(5) Uani 1 1 d . . .
C26 C 0.18657(17) 0.8485(3) 0.65228(12) 0.0243(5) Uani 1 1 d . . .
H13 H 0.2049 0.9318 0.6461 0.029 Uiso 1 1 calc R . .
C27 C 0.19560(18) 0.8148(3) 0.71007(13) 0.0267(6) Uani 1 1 d . . .
H14 H 0.2204 0.8749 0.7434 0.032 Uiso 1 1 calc R . .
C28 C 0.16854(17) 0.6934(3) 0.71963(12) 0.0251(6) Uani 1 1 d . . .
H15 H 0.1756 0.6702 0.7596 0.030 Uiso 1 1 calc R . .
C29 C 0.13120(16) 0.6060(3) 0.67070(12) 0.0230(5) Uani 1 1 d . . .
C30 C 0.12395(16) 0.6385(3) 0.61244(11) 0.0210(5) Uani 1 1 d . . .
C31 C 0.09587(16) 0.4221(3) 0.57259(11) 0.0218(5) Uani 1 1 d . . .
C32 C 0.09465(16) 0.3643(3) 0.62409(12) 0.0230(5) Uani 1 1 d . . .
C33 C 0.09321(17) 0.2302(3) 0.62798(13) 0.0261(6) Uani 1 1 d . . .
H16 H 0.0946 0.1907 0.6638 0.031 Uiso 1 1 calc R . .
C34 C 0.08974(17) 0.1534(3) 0.57981(13) 0.0285(6) Uani 1 1 d . . .
H17 H 0.0848 0.0619 0.5815 0.034 Uiso 1 1 calc R . .
C35 C 0.09350(17) 0.2102(3) 0.52952(13) 0.0257(6) Uani 1 1 d . . .
H18 H 0.0924 0.1574 0.4970 0.031 Uiso 1 1 calc R . .
C36 C 0.09891(16) 0.3444(3) 0.52612(12) 0.0235(5) Uani 1 1 d . . .
C37 C 0.22311(17) 0.3915(3) 0.48780(11) 0.0226(5) Uani 1 1 d . . .
C38 C 0.28214(17) 0.4944(3) 0.51144(12) 0.0226(5) Uani 1 1 d . . .
C39 C 0.37083(17) 0.4772(3) 0.52554(12) 0.0238(5) Uani 1 1 d . . .
C40 C 0.40015(17) 0.3572(3) 0.51729(12) 0.0256(6) Uani 1 1 d . . .
H19 H 0.4602 0.3462 0.5262 0.031 Uiso 1 1 calc R . .
C41 C 0.34252(19) 0.2531(3) 0.49609(13) 0.0278(6) Uani 1 1 d . . .
H20 H 0.3633 0.1702 0.4917 0.033 Uiso 1 1 calc R . .
C42 C 0.25422(18) 0.2707(3) 0.48132(12) 0.0265(6) Uani 1 1 d . . .
H21 H 0.2146 0.1994 0.4666 0.032 Uiso 1 1 calc R . .
C43 C 0.24785(17) 0.8283(3) 0.54341(12) 0.0238(5) Uani 1 1 d . . .
C44 C 0.28922(18) 0.9479(3) 0.56000(13) 0.0276(6) Uani 1 1 d . . .
H22 H 0.2569 1.0216 0.5618 0.033 Uiso 1 1 calc R . .
C45 C 0.37781(19) 0.9609(3) 0.57412(14) 0.0302(6) Uani 1 1 d . . .
H23 H 0.4059 1.0430 0.5859 0.036 Uiso 1 1 calc R . .
C46 C 0.42481(18) 0.8549(3) 0.57100(13) 0.0280(6) Uani 1 1 d . . .
H24 H 0.4853 0.8641 0.5809 0.034 Uiso 1 1 calc R . .
C47 C 0.38414(18) 0.7340(3) 0.55345(12) 0.0242(5) Uani 1 1 d . . .
C48 C 0.29521(17) 0.7211(3) 0.53863(12) 0.0231(5) Uani 1 1 d . . .

loop_
_atom_site_aniso_label
_atom_site_aniso_U_11
_atom_site_aniso_U_22
_atom_site_aniso_U_33
_atom_site_aniso_U_23
_atom_site_aniso_U_13
_atom_site_aniso_U_12
S1 0.0223(3) 0.0267(4) 0.0232(3) -0.0011(3) 0.0092(3) -0.0004(3)
S2 0.0234(3) 0.0259(3) 0.0242(3) 0.0010(2) 0.0115(3) 0.0034(3)
S3 0.0258(3) 0.0322(4) 0.0322(4) 0.0019(3) 0.0177(3) 0.0040(3)
S4 0.0309(4) 0.0324(4) 0.0233(3) 0.0011(3) 0.0132(3) 0.0032(3)
S5 0.0213(3) 0.0244(3) 0.0242(3) 0.0035(2) 0.0109(3) 0.0013(2)
S6 0.0207(3) 0.0287(4) 0.0218(3) 0.0002(2) 0.0090(2) -0.0019(3)
S7 0.0310(4) 0.0289(4) 0.0248(3) 0.0010(3) 0.0160(3) -0.0036(3)
S8 0.0210(3) 0.0307(4) 0.0513(5) -0.0040(3) 0.0170(3) -0.0018(3)
O1 0.0212(9) 0.0206(9) 0.0254(9) 0.0023(7) 0.0086(7) 0.0028(7)
O2 0.0270(9) 0.0212(9) 0.0279(9) -0.0030(7) 0.0161(8) -0.0002(7)
O3 0.0249(9) 0.0213(9) 0.0209(9) 0.0021(7) 0.0093(7) -0.0014(7)
O4 0.0228(9) 0.0218(10) 0.0396(11) -0.0024(8) 0.0155(8) -0.0015(7)
C1 0.0260(13) 0.0253(14) 0.0186(12) -0.0002(10) 0.0108(10) 0.0037(11)
C2 0.0346(15) 0.0264(14) 0.0224(13) -0.0019(11) 0.0124(11) -0.0016(12)
C3 0.0387(15) 0.0232(14) 0.0241(13) -0.0007(11) 0.0131(12) 0.0069(12)
C4 0.0297(14) 0.0314(15) 0.0237(13) -0.0014(11) 0.0125(11) 0.0081(12)
C5 0.0266(13) 0.0278(14) 0.0206(12) 0.0012(10) 0.0117(10) 0.0035(11)
C6 0.0255(13) 0.0229(13) 0.0181(12) 0.0019(10) 0.0099(10) 0.0035(10)
C7 0.0230(12) 0.0224(13) 0.0190(12) -0.0003(10) 0.0101(10) -0.0013(10)
C8 0.0278(13) 0.0271(14) 0.0240(13) 0.0034(11) 0.0150(11) 0.0030(11)
C9 0.0231(13) 0.0352(16) 0.0301(14) 0.0035(12) 0.0130(11) -0.0032(11)
C10 0.0300(14) 0.0306(15) 0.0262(14) -0.0015(11) 0.0107(11) -0.0099(12)
C11 0.0302(14) 0.0244(14) 0.0233(13) 0.0005(10) 0.0139(11) -0.0028(11)
C12 0.0235(12) 0.0268(14) 0.0208(12) 0.0039(10) 0.0112(10) 0.0013(11)
C13 0.0230(12) 0.0268(14) 0.0260(13) -0.0048(11) 0.0127(11) -0.0001(11)
C14 0.0264(13) 0.0252(14) 0.0367(15) -0.0023(12) 0.0166(12) -0.0002(11)
C15 0.0283(14) 0.0309(15) 0.0335(15) -0.0096(12) 0.0159(12) -0.0013(12)
C16 0.0232(13) 0.0358(16) 0.0274(14) -0.0085(12) 0.0111(11) -0.0017(11)
C17 0.0177(12) 0.0326(15) 0.0243(13) -0.0028(11) 0.0101(10) -0.0013(11)
C18 0.0196(12) 0.0238(13) 0.0241(13) -0.0015(10) 0.0097(10) 0.0009(10)
C19 0.0201(12) 0.0258(14) 0.0258(13) 0.0011(11) 0.0104(10) 0.0021(10)
C20 0.0188(12) 0.0207(13) 0.0274(13) 0.0008(10) 0.0097(10) 0.0022(10)
C21 0.0240(13) 0.0256(14) 0.0275(13) -0.0003(11) 0.0139(11) 0.0027(11)
C22 0.0255(13) 0.0356(16) 0.0299(14) 0.0076(12) 0.0154(12) 0.0060(12)
C23 0.0248(13) 0.0268(15) 0.0385(16) 0.0033(12) 0.0149(12) -0.0006(11)
C24 0.0218(13) 0.0280(15) 0.0319(14) -0.0015(11) 0.0111(11) -0.0017(11)
C25 0.0186(12) 0.0281(14) 0.0239(13) 0.0024(10) 0.0113(10) 0.0044(10)
C26 0.0236(12) 0.0219(13) 0.0292(13) -0.0011(10) 0.0136(11) 0.0004(10)
C27 0.0255(13) 0.0276(14) 0.0267(13) -0.0057(11) 0.0118(11) -0.0013(11)
C28 0.0231(13) 0.0314(15) 0.0212(13) 0.0009(11) 0.0104(10) 0.0059(11)
C29 0.0183(12) 0.0255(14) 0.0255(13) 0.0025(10) 0.0102(10) 0.0019(10)
C30 0.0165(11) 0.0235(13) 0.0223(12) -0.0013(10) 0.0082(10) 0.0000(10)
C31 0.0171(11) 0.0234(13) 0.0239(13) 0.0014(10) 0.0085(10) 0.0005(10)
C32 0.0176(12) 0.0263(14) 0.0230(12) 0.0012(10) 0.0074(10) 0.0002(10)
C33 0.0211(12) 0.0279(14) 0.0286(14) 0.0082(11) 0.0108(11) -0.0002(11)
C34 0.0224(13) 0.0249(14) 0.0385(15) 0.0014(12) 0.0143(12) 0.0007(11)
C35 0.0231(13) 0.0257(14) 0.0290(14) -0.0034(11) 0.0126(11) 0.0006(11)
C36 0.0152(11) 0.0291(14) 0.0245(13) 0.0032(10) 0.0075(10) 0.0000(10)
C37 0.0220(12) 0.0295(14) 0.0183(12) 0.0009(10) 0.0110(10) 0.0009(10)
C38 0.0245(13) 0.0232(13) 0.0218(12) -0.0004(10) 0.0119(10) 0.0021(10)
C39 0.0231(12) 0.0292(14) 0.0212(12) 0.0012(10) 0.0119(10) 0.0001(11)
C40 0.0243(13) 0.0313(15) 0.0233(13) 0.0008(11) 0.0127(11) 0.0040(11)
C41 0.0331(15) 0.0266(14) 0.0272(14) -0.0019(11) 0.0168(12) 0.0027(12)
C42 0.0298(14) 0.0274(14) 0.0244(13) -0.0015(11) 0.0141(11) -0.0017(11)
C43 0.0233(12) 0.0271(14) 0.0213(12) 0.0028(10) 0.0105(10) -0.0014(11)
C44 0.0308(14) 0.0232(14) 0.0302(14) -0.0002(11) 0.0154(12) 0.0000(11)
C45 0.0316(14) 0.0262(15) 0.0358(15) -0.0035(12) 0.0179(12) -0.0062(12)
C46 0.0241(13) 0.0317(15) 0.0294(14) 0.0034(11) 0.0132(11) -0.0048(11)
C47 0.0260(13) 0.0256(14) 0.0234(13) 0.0003(10) 0.0133(11) -0.0020(11)
C48 0.0250(13) 0.0248(14) 0.0193(12) 0.0002(10) 0.0098(10) -0.0013(10)

loop_
_atom_type_symbol
_atom_type_description
_atom_type_scat_dispersion_real
_atom_type_scat_dispersion_imag
_atom_type_scat_source
C C 0.0033 0.0016 'International Tables Vol C Tables 4.2.6.8 and 6.1.1.4'
H H 0.0000 0.0000 'International Tables Vol C Tables 4.2.6.8 and 6.1.1.4'
O O 0.0106 0.0060 'International Tables Vol C Tables 4.2.6.8 and 6.1.1.4'
S S 0.1246 0.1234 'International Tables Vol C Tables 4.2.6.8 and 6.1.1.4'

loop_
_geom_angle_atom_site_label_1
_geom_angle_atom_site_label_2
_geom_angle_atom_site_label_3
_geom_angle
_geom_angle_site_symmetry_1
_geom_angle_site_symmetry_3
_geom_angle_publ_flag
C19 S1 C1 100.76(12) . . ?
C13 S2 C12 100.15(12) . . ?
C5 S3 C8 97.73(13) . . ?
C21 S4 C17 99.21(13) . . ?
C43 S5 C25 99.70(12) . . ?
C36 S6 C37 98.82(12) . . ?
C29 S7 C32 99.81(13) . . ?
C47 S8 C39 101.01(13) . . ?
C6 O1 C7 117.17(19) . . ?
C20 O2 C18 118.3(2) . . ?
C30 O3 C31 120.32(19) . . ?
C48 O4 C38 122.9(2) . . ?
C6 C1 C2 118.7(2) . . ?
C6 C1 S1 120.4(2) . . ?
C2 C1 S1 120.9(2) . . ?
C3 C2 C1 120.7(3) . . ?
C2 C3 C4 120.6(3) . . ?
C3 C4 C5 119.7(3) . . ?
C4 C5 C6 119.5(3) . . ?
C4 C5 S3 121.3(2) . . ?
C6 C5 S3 119.2(2) . . ?
O1 C6 C1 118.3(2) . . ?
O1 C6 C5 120.9(2) . . ?
C1 C6 C5 120.8(2) . . ?
O1 C7 C12 118.7(2) . . ?
O1 C7 C8 121.0(2) . . ?
C12 C7 C8 120.2(2) . . ?
C9 C8 C7 120.4(3) . . ?
C9 C8 S3 120.2(2) . . ?
C7 C8 S3 119.2(2) . . ?
C8 C9 C10 119.7(3) . . ?
C11 C10 C9 119.8(3) . . ?
C10 C11 C12 121.4(3) . . ?
C7 C12 C11 118.5(2) . . ?
C7 C12 S2 120.7(2) . . ?
C11 C12 S2 120.5(2) . . ?
C18 C13 C14 119.3(2) . . ?
C18 C13 S2 121.2(2) . . ?
C14 C13 S2 119.4(2) . . ?
C15 C14 C13 120.5(3) . . ?
C16 C15 C14 119.9(3) . . ?
C15 C16 C17 120.2(3) . . ?
C16 C17 C18 120.1(3) . . ?
C16 C17 S4 119.6(2) . . ?
C18 C17 S4 120.3(2) . . ?
O2 C18 C13 117.5(2) . . ?
O2 C18 C17 122.5(2) . . ?
C13 C18 C17 119.9(2) . . ?
C24 C19 C20 119.0(2) . . ?
C24 C19 S1 120.4(2) . . ?
C20 C19 S1 120.6(2) . . ?
O2 C20 C21 122.0(2) . . ?
O2 C20 C19 118.1(2) . . ?
C21 C20 C19 119.9(2) . . ?
C22 C21 C20 120.0(3) . . ?
C22 C21 S4 119.2(2) . . ?
C20 C21 S4 120.7(2) . . ?
C23 C22 C21 120.1(3) . . ?
C22 C23 C24 120.0(3) . . ?
C23 C24 C19 121.1(3) . . ?
C30 C25 C26 119.3(2) . . ?
C30 C25 S5 121.2(2) . . ?
C26 C25 S5 119.5(2) . . ?
C27 C26 C25 120.5(3) . . ?
C26 C27 C28 120.3(2) . . ?
C29 C28 C27 120.0(2) . . ?
C28 C29 C30 119.9(3) . . ?
C28 C29 S7 118.4(2) . . ?
C30 C29 S7 121.7(2) . . ?
O3 C30 C25 117.5(2) . . ?
O3 C30 C29 122.5(2) . . ?
C25 C30 C29 120.1(2) . . ?
O3 C31 C32 123.1(2) . . ?
O3 C31 C36 117.1(2) . . ?
C32 C31 C36 119.7(2) . . ?
C33 C32 C31 119.8(2) . . ?
C33 C32 S7 119.0(2) . . ?
C31 C32 S7 121.2(2) . . ?
C32 C33 C34 120.5(3) . . ?
C35 C34 C33 119.9(3) . . ?
C34 C35 C36 120.4(3) . . ?
C35 C36 C31 119.5(2) . . ?
C35 C36 S6 119.9(2) . . ?
C31 C36 S6 120.6(2) . . ?
C42 C37 C38 119.3(2) . . ?
C42 C37 S6 120.2(2) . . ?
C38 C37 S6 120.4(2) . . ?
O4 C38 C37 115.8(2) . . ?
O4 C38 C39 124.2(2) . . ?
C37 C38 C39 119.9(2) . . ?
C40 C39 C38 120.0(3) . . ?
C40 C39 S8 116.6(2) . . ?
C38 C39 S8 123.4(2) . . ?
C39 C40 C41 120.4(2) . . ?
C40 C41 C42 119.6(3) . . ?
C41 C42 C37 120.8(3) . . ?
C44 C43 C48 119.3(2) . . ?
C44 C43 S5 120.8(2) . . ?
C48 C43 S5 119.9(2) . . ?
C43 C44 C45 120.4(3) . . ?
C46 C45 C44 120.1(3) . . ?
C45 C46 C47 120.4(3) . . ?
C48 C47 C46 119.6(3) . . ?
C48 C47 S8 122.8(2) . . ?
C46 C47 S8 117.6(2) . . ?
O4 C48 C47 125.3(2) . . ?
O4 C48 C43 114.6(2) . . ?
C47 C48 C43 120.1(2) . . ?

loop_
_geom_bond_atom_site_label_1
_geom_bond_atom_site_label_2
_geom_bond_distance
_geom_bond_site_symmetry_2
_geom_bond_publ_flag
S1 C19 1.782(3) . ?
S1 C1 1.789(3) . ?
S2 C13 1.778(3) . ?
S2 C12 1.785(3) . ?
S3 C5 1.761(3) . ?
S3 C8 1.767(3) . ?
S4 C21 1.758(3) . ?
S4 C17 1.759(3) . ?
S5 C43 1.787(3) . ?
S5 C25 1.790(3) . ?
S6 C36 1.782(3) . ?
S6 C37 1.791(3) . ?
S7 C29 1.757(3) . ?
S7 C32 1.759(3) . ?
S8 C47 1.759(3) . ?
S8 C39 1.762(3) . ?
O1 C6 1.383(3) . ?
O1 C7 1.383(3) . ?
O2 C20 1.380(3) . ?
O2 C18 1.385(3) . ?
O3 C30 1.374(3) . ?
O3 C31 1.383(3) . ?
O4 C48 1.369(3) . ?
O4 C38 1.376(3) . ?
C1 C6 1.393(4) . ?
C1 C2 1.397(4) . ?
C2 C3 1.385(4) . ?
C3 C4 1.389(4) . ?
C4 C5 1.394(4) . ?
C5 C6 1.406(4) . ?
C7 C12 1.394(4) . ?
C7 C8 1.398(4) . ?
C8 C9 1.385(4) . ?
C9 C10 1.388(4) . ?
C10 C11 1.385(4) . ?
C11 C12 1.395(4) . ?
C13 C18 1.393(4) . ?
C13 C14 1.394(4) . ?
C14 C15 1.386(4) . ?
C15 C16 1.382(4) . ?
C16 C17 1.385(4) . ?
C17 C18 1.394(4) . ?
C19 C24 1.391(4) . ?
C19 C20 1.404(4) . ?
C20 C21 1.398(4) . ?
C21 C22 1.393(4) . ?
C22 C23 1.383(4) . ?
C23 C24 1.385(4) . ?
C25 C30 1.395(4) . ?
C25 C26 1.400(4) . ?
C26 C27 1.380(4) . ?
C27 C28 1.390(4) . ?
C28 C29 1.390(4) . ?
C29 C30 1.399(4) . ?
C31 C32 1.391(4) . ?
C31 C36 1.402(4) . ?
C32 C33 1.387(4) . ?
C33 C34 1.389(4) . ?
C34 C35 1.379(4) . ?
C35 C36 1.393(4) . ?
C37 C42 1.390(4) . ?
C37 C38 1.392(4) . ?
C38 C39 1.399(4) . ?
C39 C40 1.382(4) . ?
C40 C41 1.385(4) . ?
C41 C42 1.389(4) . ?
C43 C44 1.386(4) . ?
C43 C48 1.404(4) . ?
C44 C45 1.392(4) . ?
C45 C46 1.378(4) . ?
C46 C47 1.395(4) . ?
C47 C48 1.394(4) . ?
